data_7010448
loop_
_publ_author_name
'Sarsfield, Mark J.'
'Said, Musa'
'Thornton-Pett, Mark'
'Gerrard, Lee A.'
'Bochmann, Manfred'

_publ_section_title
;
 The reactivity of trimethylsilyliminophosphines towards titanium and
 zirconium halides
;
_journal_issue 6
_journal_name_full 'Journal of the Chemical Society, Dalton Transactions'
_journal_page_first 822
_journal_paper_doi 10.1039/b009082o
_journal_year 2001
_chemical_formula_sum 'C40 H48 Cl2 N P Ti'
_chemical_formula_weight 692.56
_space_group_IT_number 14
_symmetry_cell_setting monoclinic
_symmetry_space_group_name_Hall '-P 2yn'
_symmetry_space_group_name_H-M 'P 1 21/n 1'
_atom_sites_solution_hydrogens geom
_atom_sites_solution_primary direct
_atom_sites_solution_secondary difmap
_audit_creation_method SHELXL-97
_cell_angle_alpha 90.00
_cell_angle_beta 112.136(2)
_cell_angle_gamma 90.00
_cell_formula_units_Z 4
_cell_length_a 19.5778(5)
_cell_length_b 10.3318(3)
_cell_length_c 19.8983(4)
_cell_measurement_temperature 150(2)
_cell_volume 3728.24(17)
_computing_cell_refinement 'DENZO-SMN (Otwinowski & Minor, 1996)'
_computing_data_collection 'COLLECT (Nonius, 1999)'
_computing_data_reduction 'DENZO-SMN (Otwinowski & Minor, 1996)'
_computing_molecular_graphics 'ORTEX (McArdle, 1995)'
_computing_publication_material 'local program'
_computing_structure_refinement 'SHELXL-97 (Sheldrick, 1997)'
_computing_structure_solution 'SHELXS-97 (Sheldrick, 1990)'
_diffrn_ambient_temperature 150(2)
_diffrn_detector_area_resol_mean 9.091
_diffrn_measured_fraction_theta_full 0.993
_diffrn_measured_fraction_theta_max 0.993
_diffrn_measurement_device_type 'Nonius KappaCCD area detector diffractometer'
_diffrn_measurement_method
;
Detector set at 30mm from sample with different 2theta offsets 
1 degree phi exposures for chi=0 degree settings
1 degree omega exposures for chi=90 degree settings
;
_diffrn_radiation_monochromator graphite
_diffrn_radiation_source 'fine-focus sealed tube'
_diffrn_radiation_type MoK\a
_diffrn_radiation_wavelength 0.71073
_diffrn_reflns_av_R_equivalents 0.0627
_diffrn_reflns_av_sigmaI/netI 0.0464
_diffrn_reflns_limit_h_max 24
_diffrn_reflns_limit_h_min -24
_diffrn_reflns_limit_k_max 12
_diffrn_reflns_limit_k_min -12
_diffrn_reflns_limit_l_max 24
_diffrn_reflns_limit_l_min -24
_diffrn_reflns_number 29110
_diffrn_reflns_theta_full 26.00
_diffrn_reflns_theta_max 26.00
_diffrn_reflns_theta_min 2.96
_exptl_absorpt_coefficient_mu 0.444
_exptl_absorpt_correction_T_max 0.9739
_exptl_absorpt_correction_T_min 0.8086
_exptl_absorpt_correction_type multi-scan
_exptl_absorpt_process_details
;
Using multiple and symmetry-related data measurements via the program SORTAV
See R.H. Blessing, Acta Cryst (1995), A51, 33-38 
;
_exptl_crystal_colour colourless
_exptl_crystal_density_diffrn 1.234
_exptl_crystal_density_method 'not measured'
_exptl_crystal_description prism
_exptl_crystal_F_000 1464
_exptl_crystal_size_max 0.50
_exptl_crystal_size_mid 0.42
_exptl_crystal_size_min 0.06
_refine_diff_density_max 0.861
_refine_diff_density_min -0.429
_refine_diff_density_rms 0.087
_refine_ls_extinction_coef 0.0062(11)
_refine_ls_extinction_expression Fc^*^=kFc[1+0.001xFc^2^\l^3^/sin(2\q)]^-1/4^
_refine_ls_extinction_method SHELXL
_refine_ls_goodness_of_fit_ref 1.043
_refine_ls_hydrogen_treatment mixed
_refine_ls_matrix_type full
_refine_ls_number_parameters 416
_refine_ls_number_reflns 7286
_refine_ls_number_restraints 0
_refine_ls_restrained_S_all 1.043
_refine_ls_R_factor_all 0.0498
_refine_ls_R_factor_gt 0.0427
_refine_ls_shift/su_max 0.004
_refine_ls_shift/su_mean 0.000
_refine_ls_structure_factor_coef Fsqd
_refine_ls_weighting_details 'calc w=1/[\s^2^(Fo^2^)+(0.0673P)^2^+1.4280P] where P=(Fo^2^+2Fc^2^)/3'
_refine_ls_weighting_scheme calc
_refine_ls_wR_factor_gt 0.1120
_refine_ls_wR_factor_ref 0.1193
_reflns_number_gt 6403
_reflns_number_total 7286
_reflns_threshold_expression >2sigma(I)
_cod_data_source_file b009082o.txt
_cod_data_source_block msp174
_cod_original_cell_volume 3728.24(16)
_cod_original_sg_symbol_H-M P21/n
_cod_database_code 7010448

loop_
_symmetry_equiv_pos_as_xyz
'x, y, z'
'-x+1/2, y+1/2, -z+1/2'
'-x, -y, -z'
'x-1/2, -y-1/2, z-1/2'

loop_
_atom_site_label
_atom_site_type_symbol
_atom_site_fract_x
_atom_site_fract_y
_atom_site_fract_z
_atom_site_U_iso_or_equiv
_atom_site_adp_type
_atom_site_occupancy
_atom_site_symmetry_multiplicity
_atom_site_calc_flag
_atom_site_refinement_flags
_atom_site_disorder_assembly
_atom_site_disorder_group
Ti1 Ti 0.461215(17) 0.76403(3) 0.196986(16) 0.02501(12) Uani 1 1 d . . .
Cl1 Cl 0.50985(3) 0.92158(5) 0.28432(3) 0.03877(15) Uani 1 1 d . . .
Cl2 Cl 0.51865(3) 0.81149(5) 0.11729(2) 0.03426(14) Uani 1 1 d . . .
C1 C 0.34827(10) 0.6560(2) 0.16941(11) 0.0348(4) Uani 1 1 d . . .
C2 C 0.35133(10) 0.6972(2) 0.10291(10) 0.0315(4) Uani 1 1 d . . .
C3 C 0.34776(10) 0.83481(19) 0.10049(10) 0.0308(4) Uani 1 1 d . . .
C4 C 0.34447(10) 0.8781(2) 0.16636(11) 0.0350(4) Uani 1 1 d . . .
C5 C 0.34620(11) 0.7674(2) 0.20973(11) 0.0364(5) Uani 1 1 d . . .
C6 C 0.34482(13) 0.5174(2) 0.19145(15) 0.0537(6) Uani 1 1 d . . .
H6A H 0.2932 0.4919 0.1784 0.081 Uiso 1 1 calc R . .
H6B H 0.3712 0.5088 0.2440 0.081 Uiso 1 1 calc R . .
H6C H 0.3678 0.4613 0.1662 0.081 Uiso 1 1 calc R . .
C7 C 0.35168(12) 0.6117(2) 0.04199(12) 0.0460(5) Uani 1 1 d . . .
H7A H 0.3802 0.5332 0.0620 0.069 Uiso 1 1 calc R . .
H7B H 0.3741 0.6582 0.0126 0.069 Uiso 1 1 calc R . .
H7C H 0.3009 0.5879 0.0116 0.069 Uiso 1 1 calc R . .
C8 C 0.34432(13) 0.9168(2) 0.03692(12) 0.0459(5) Uani 1 1 d . . .
H8A H 0.2973 0.9018 -0.0036 0.069 Uiso 1 1 calc R . .
H8B H 0.3851 0.8937 0.0221 0.069 Uiso 1 1 calc R . .
H8C H 0.3483 1.0083 0.0508 0.069 Uiso 1 1 calc R . .
C9 C 0.33627(14) 1.0154(2) 0.18684(14) 0.0545(6) Uani 1 1 d . . .
H9A H 0.3499 1.0745 0.1555 0.082 Uiso 1 1 calc R . .
H9B H 0.3686 1.0302 0.2375 0.082 Uiso 1 1 calc R . .
H9C H 0.2849 1.0311 0.1809 0.082 Uiso 1 1 calc R . .
C10 C 0.34111(14) 0.7716(3) 0.28337(12) 0.0570(7) Uani 1 1 d . . .
H10A H 0.3815 0.8242 0.3163 0.085 Uiso 1 1 calc R . .
H10B H 0.3447 0.6835 0.3027 0.085 Uiso 1 1 calc R . .
H10C H 0.2938 0.8098 0.2791 0.085 Uiso 1 1 calc R . .
N1 N 0.50788(9) 0.62028(15) 0.23809(8) 0.0305(3) Uani 1 1 d . . .
P1 P 0.56055(2) 0.49827(4) 0.26209(2) 0.02557(13) Uani 1 1 d . . .
C11 C 0.65583(10) 0.54492(19) 0.28891(9) 0.0295(4) Uani 1 1 d . . .
C12 C 0.70988(11) 0.4513(2) 0.29928(11) 0.0379(4) Uani 1 1 d . . .
H12 H 0.6966 0.3628 0.2900 0.045 Uiso 1 1 calc R . .
C13 C 0.78358(12) 0.4881(3) 0.32334(12) 0.0475(6) Uani 1 1 d . . .
H13 H 0.8208 0.4248 0.3305 0.057 Uiso 1 1 calc R . .
C14 C 0.80247(12) 0.6175(3) 0.33684(12) 0.0489(6) Uani 1 1 d . . .
H14 H 0.8528 0.6426 0.3529 0.059 Uiso 1 1 calc R . .
C15 C 0.74887(12) 0.7104(2) 0.32724(12) 0.0452(5) Uani 1 1 d . . .
H15 H 0.7625 0.7987 0.3372 0.054 Uiso 1 1 calc R . .
C16 C 0.67515(11) 0.6749(2) 0.30307(11) 0.0353(4) Uani 1 1 d . . .
H16 H 0.6381 0.7386 0.2962 0.042 Uiso 1 1 calc R . .
C21 C 0.53932(10) 0.38011(18) 0.19016(9) 0.0276(4) Uani 1 1 d . . .
C22 C 0.52300(11) 0.25183(18) 0.19856(11) 0.0330(4) Uani 1 1 d . . .
H22 H 0.5259 0.2214 0.2446 0.040 Uiso 1 1 calc R . .
C23 C 0.50239(11) 0.1679(2) 0.13971(11) 0.0369(4) Uani 1 1 d . . .
H23 H 0.4909 0.0803 0.1456 0.044 Uiso 1 1 calc R . .
C24 C 0.49852(11) 0.2112(2) 0.07283(11) 0.0363(4) Uani 1 1 d . . .
H24 H 0.4841 0.1536 0.0327 0.044 Uiso 1 1 calc R . .
C25 C 0.51565(12) 0.3387(2) 0.06420(10) 0.0376(4) Uani 1 1 d . . .
H25 H 0.5135 0.3681 0.0182 0.045 Uiso 1 1 calc R . .
C26 C 0.53588(11) 0.4234(2) 0.12230(10) 0.0341(4) Uani 1 1 d . . .
H26 H 0.5474 0.5108 0.1161 0.041 Uiso 1 1 calc R . .
C31 C 0.55403(11) 0.41509(18) 0.33991(10) 0.0308(4) Uani 1 1 d . . .
H31A H 0.5049 0.3740 0.3258 0.037 Uiso 1 1 calc R . .
H31B H 0.5918 0.3460 0.3560 0.037 Uiso 1 1 calc R . .
C32 C 0.56538(11) 0.50841(18) 0.40169(10) 0.0301(4) Uani 1 1 d . . .
C33 C 0.63519(11) 0.5349(2) 0.45225(10) 0.0366(4) Uani 1 1 d . . .
H33 H 0.6768 0.4919 0.4492 0.044 Uiso 1 1 calc R . .
C34 C 0.64474(11) 0.6239(2) 0.50730(11) 0.0381(5) Uani 1 1 d . . .
H34 H 0.6931 0.6407 0.5414 0.046 Uiso 1 1 calc R . .
C35 C 0.58523(10) 0.68919(19) 0.51386(10) 0.0305(4) Uani 1 1 d . . .
C36 C 0.51582(11) 0.6615(2) 0.46293(11) 0.0357(4) Uani 1 1 d . . .
H36 H 0.4740 0.7042 0.4658 0.043 Uiso 1 1 calc R . .
C37 C 0.50599(11) 0.5726(2) 0.40781(11) 0.0361(4) Uani 1 1 d . . .
H37 H 0.4577 0.5555 0.3737 0.043 Uiso 1 1 calc R . .
C38 C 0.59860(11) 0.7885(2) 0.57466(10) 0.0333(4) Uani 1 1 d . . .
C39 C 0.64446(14) 0.9009(2) 0.56332(14) 0.0486(5) Uani 1 1 d . . .
H39A H 0.6929 0.8687 0.5673 0.073 Uiso 1 1 calc R . .
H39B H 0.6508 0.9672 0.6004 0.073 Uiso 1 1 calc R . .
H39C H 0.6190 0.9385 0.5151 0.073 Uiso 1 1 calc R . .
C40 C 0.64100(13) 0.7244(2) 0.64841(11) 0.0435(5) Uani 1 1 d . . .
H40A H 0.6118 0.6528 0.6558 0.065 Uiso 1 1 calc R . .
H40B H 0.6500 0.7884 0.6872 0.065 Uiso 1 1 calc R . .
H40C H 0.6882 0.6913 0.6492 0.065 Uiso 1 1 calc R . .
C41 C 0.52652(12) 0.8442(2) 0.57547(12) 0.0400(5) Uani 1 1 d . . .
H41A H 0.5007 0.8908 0.5301 0.060 Uiso 1 1 calc R . .
H41B H 0.5374 0.9038 0.6165 0.060 Uiso 1 1 calc R . .
H41C H 0.4953 0.7735 0.5804 0.060 Uiso 1 1 calc R . .
C1S C 0.72247(12) 0.18776(19) 0.47734(12) 0.0384(5) Uani 1 1 d . . .
C2S C 0.79301(13) 0.2175(2) 0.48034(12) 0.0424(5) Uani 1 1 d . . .
H2S H 0.8259 0.2640 0.5208 0.051 Uiso 1 1 calc R . .
C3S C 0.81589(12) 0.1805(2) 0.42533(13) 0.0457(5) Uani 1 1 d . . .
H3S H 0.8641 0.2018 0.4282 0.055 Uiso 1 1 calc R . .
C4S C 0.76891(13) 0.1130(2) 0.36646(12) 0.0457(5) Uani 1 1 d . . .
H4S H 0.7846 0.0879 0.3287 0.055 Uiso 1 1 calc R . .
C5S C 0.69855(13) 0.0816(2) 0.36237(12) 0.0446(5) Uani 1 1 d . . .
H5S H 0.6660 0.0346 0.3219 0.054 Uiso 1 1 calc R . .
C6S C 0.67602(12) 0.1189(2) 0.41743(12) 0.0414(5) Uani 1 1 d . . .
H6S H 0.6278 0.0971 0.4143 0.050 Uiso 1 1 calc R . .
C7S C 0.69839(15) 0.2275(2) 0.53770(14) 0.0509(6) Uani 1 1 d . . .
H7S1 H 0.6450 0.2150 0.5224 0.076 Uiso 1 1 calc R . .
H7S2 H 0.7104 0.3190 0.5494 0.076 Uiso 1 1 calc R . .
H7S3 H 0.7240 0.1746 0.5807 0.076 Uiso 1 1 calc R . .

loop_
_atom_site_aniso_label
_atom_site_aniso_U_11
_atom_site_aniso_U_22
_atom_site_aniso_U_33
_atom_site_aniso_U_23
_atom_site_aniso_U_13
_atom_site_aniso_U_12
Ti1 0.02471(19) 0.02578(19) 0.02368(18) -0.00146(11) 0.00813(14) 0.00074(12)
Cl1 0.0398(3) 0.0372(3) 0.0364(3) -0.01212(19) 0.0110(2) -0.0028(2)
Cl2 0.0350(3) 0.0378(3) 0.0334(2) 0.00041(18) 0.0168(2) -0.00044(19)
C1 0.0240(9) 0.0407(11) 0.0364(10) 0.0049(8) 0.0077(8) -0.0028(8)
C2 0.0233(9) 0.0382(11) 0.0299(9) -0.0042(8) 0.0064(7) -0.0023(8)
C3 0.0224(9) 0.0362(10) 0.0295(9) 0.0010(7) 0.0048(7) 0.0014(7)
C4 0.0254(9) 0.0403(11) 0.0356(10) -0.0047(8) 0.0071(8) 0.0070(8)
C5 0.0255(9) 0.0544(13) 0.0295(10) 0.0026(8) 0.0107(8) 0.0046(8)
C6 0.0392(12) 0.0476(14) 0.0656(15) 0.0176(12) 0.0099(11) -0.0091(10)
C7 0.0385(11) 0.0510(13) 0.0445(12) -0.0189(10) 0.0111(9) -0.0059(10)
C8 0.0393(11) 0.0526(14) 0.0402(11) 0.0132(10) 0.0087(9) 0.0010(10)
C9 0.0472(13) 0.0474(14) 0.0601(14) -0.0142(11) 0.0105(11) 0.0165(11)
C10 0.0409(12) 0.100(2) 0.0339(12) 0.0031(12) 0.0185(10) 0.0083(13)
N1 0.0302(8) 0.0313(8) 0.0288(8) 0.0006(6) 0.0099(6) 0.0004(6)
P1 0.0268(2) 0.0252(2) 0.0245(2) 0.00108(16) 0.00950(18) -0.00027(17)
C11 0.0289(9) 0.0350(10) 0.0244(8) 0.0008(7) 0.0097(7) -0.0018(8)
C12 0.0330(10) 0.0408(11) 0.0393(11) 0.0035(9) 0.0129(8) 0.0048(9)
C13 0.0304(11) 0.0640(15) 0.0456(12) 0.0083(11) 0.0114(9) 0.0104(10)
C14 0.0294(11) 0.0726(17) 0.0409(12) 0.0026(11) 0.0089(9) -0.0099(11)
C15 0.0384(12) 0.0524(13) 0.0417(12) -0.0043(10) 0.0118(9) -0.0145(10)
C16 0.0333(10) 0.0357(11) 0.0356(10) -0.0010(8) 0.0117(8) -0.0035(8)
C21 0.0256(9) 0.0299(9) 0.0265(9) -0.0011(7) 0.0089(7) -0.0003(7)
C22 0.0386(11) 0.0305(10) 0.0297(10) 0.0022(7) 0.0128(8) -0.0005(8)
C23 0.0394(11) 0.0297(10) 0.0412(11) -0.0050(8) 0.0148(9) -0.0040(8)
C24 0.0326(10) 0.0413(11) 0.0321(10) -0.0086(8) 0.0088(8) 0.0010(8)
C25 0.0421(11) 0.0429(12) 0.0277(9) -0.0007(8) 0.0130(8) 0.0018(9)
C26 0.0401(11) 0.0328(10) 0.0307(9) 0.0014(7) 0.0149(8) -0.0004(8)
C31 0.0363(10) 0.0297(10) 0.0274(9) 0.0015(7) 0.0130(8) -0.0013(8)
C32 0.0355(10) 0.0312(10) 0.0247(8) 0.0028(7) 0.0126(7) -0.0010(7)
C33 0.0301(10) 0.0471(12) 0.0315(10) -0.0024(8) 0.0103(8) 0.0066(9)
C34 0.0278(10) 0.0517(13) 0.0316(10) -0.0059(9) 0.0077(8) 0.0004(9)
C35 0.0330(10) 0.0325(10) 0.0277(9) 0.0013(7) 0.0134(8) -0.0012(8)
C36 0.0303(10) 0.0424(11) 0.0348(10) -0.0020(8) 0.0127(8) 0.0043(8)
C37 0.0296(10) 0.0451(12) 0.0314(10) -0.0040(8) 0.0089(8) -0.0015(8)
C38 0.0341(10) 0.0361(10) 0.0314(9) -0.0038(8) 0.0140(8) -0.0041(8)
C39 0.0507(13) 0.0431(13) 0.0577(14) -0.0089(10) 0.0269(11) -0.0125(10)
C40 0.0454(12) 0.0528(13) 0.0299(10) -0.0067(9) 0.0113(9) 0.0029(10)
C41 0.0434(12) 0.0399(11) 0.0402(11) -0.0048(9) 0.0196(9) 0.0028(9)
C1S 0.0421(11) 0.0295(10) 0.0440(11) 0.0060(8) 0.0166(9) 0.0043(8)
C2S 0.0414(12) 0.0349(11) 0.0453(12) 0.0005(9) 0.0101(9) -0.0049(9)
C3S 0.0353(11) 0.0477(13) 0.0553(13) 0.0103(10) 0.0183(10) -0.0015(9)
C4S 0.0455(12) 0.0511(13) 0.0430(12) 0.0058(10) 0.0196(10) 0.0049(10)
C5S 0.0429(12) 0.0465(13) 0.0400(11) 0.0013(9) 0.0105(9) -0.0005(10)
C6S 0.0332(10) 0.0400(11) 0.0489(12) 0.0077(9) 0.0133(9) 0.0011(9)
C7S 0.0624(16) 0.0435(13) 0.0537(14) 0.0004(10) 0.0297(12) 0.0012(11)

loop_
_atom_type_symbol
_atom_type_description
_atom_type_scat_dispersion_real
_atom_type_scat_dispersion_imag
_atom_type_scat_source
C C 0.0033 0.0016 'International Tables Vol C Tables 4.2.6.8 and 6.1.1.4'
H H 0.0000 0.0000 'International Tables Vol C Tables 4.2.6.8 and 6.1.1.4'
Cl Cl 0.1484 0.1585 'International Tables Vol C Tables 4.2.6.8 and 6.1.1.4'
N N 0.0061 0.0033 'International Tables Vol C Tables 4.2.6.8 and 6.1.1.4'
P P 0.1023 0.0942 'International Tables Vol C Tables 4.2.6.8 and 6.1.1.4'
Ti Ti 0.2776 0.4457 'International Tables Vol C Tables 4.2.6.8 and 6.1.1.4'

loop_
_geom_angle_atom_site_label_1
_geom_angle_atom_site_label_2
_geom_angle_atom_site_label_3
_geom_angle
_geom_angle_site_symmetry_1
_geom_angle_site_symmetry_3
_geom_angle_publ_flag
N1 Ti1 Cl1 104.39(5) . . ?
N1 Ti1 Cl2 101.21(5) . . ?
Cl1 Ti1 Cl2 101.38(2) . . ?
N1 Ti1 C1 89.20(7) . . ?
Cl1 Ti1 C1 126.55(6) . . ?
Cl2 Ti1 C1 126.70(5) . . ?
N1 Ti1 C5 108.02(7) . . ?
Cl1 Ti1 C5 92.77(5) . . ?
Cl2 Ti1 C5 143.11(5) . . ?
C1 Ti1 C5 34.90(7) . . ?
N1 Ti1 C2 106.13(7) . . ?
Cl1 Ti1 C2 142.86(5) . . ?
Cl2 Ti1 C2 92.95(5) . . ?
C1 Ti1 C2 34.89(7) . . ?
C5 Ti1 C2 57.87(7) . . ?
N1 Ti1 C4 142.38(7) . . ?
Cl1 Ti1 C4 85.93(5) . . ?
Cl2 Ti1 C4 112.22(5) . . ?
C1 Ti1 C4 57.29(7) . . ?
C5 Ti1 C4 34.54(7) . . ?
C2 Ti1 C4 56.94(7) . . ?
N1 Ti1 C3 140.59(7) . . ?
Cl1 Ti1 C3 112.11(5) . . ?
Cl2 Ti1 C3 86.02(5) . . ?
C1 Ti1 C3 57.34(7) . . ?
C5 Ti1 C3 57.10(6) . . ?
C2 Ti1 C3 34.47(7) . . ?
C4 Ti1 C3 33.61(6) . . ?
C5 C1 C2 107.91(18) . . ?
C5 C1 C6 126.5(2) . . ?
C2 C1 C6 125.5(2) . . ?
C5 C1 Ti1 72.92(11) . . ?
C2 C1 Ti1 72.99(11) . . ?
C6 C1 Ti1 121.65(14) . . ?
C1 C2 C3 108.27(17) . . ?
C1 C2 C7 126.4(2) . . ?
C3 C2 C7 125.11(18) . . ?
C1 C2 Ti1 72.12(11) . . ?
C3 C2 Ti1 75.71(10) . . ?
C7 C2 Ti1 122.14(13) . . ?
C4 C3 C2 107.73(17) . . ?
C4 C3 C8 126.93(19) . . ?
C2 C3 C8 125.28(18) . . ?
C4 C3 Ti1 73.14(10) . . ?
C2 C3 Ti1 69.82(10) . . ?
C8 C3 Ti1 124.80(13) . . ?
C3 C4 C5 108.02(17) . . ?
C3 C4 C9 126.8(2) . . ?
C5 C4 C9 125.1(2) . . ?
C3 C4 Ti1 73.24(11) . . ?
C5 C4 Ti1 69.77(11) . . ?
C9 C4 Ti1 125.13(15) . . ?
C1 C5 C4 108.01(17) . . ?
C1 C5 C10 127.1(2) . . ?
C4 C5 C10 124.8(2) . . ?
C1 C5 Ti1 72.18(11) . . ?
C4 C5 Ti1 75.69(11) . . ?
C10 C5 Ti1 121.38(14) . . ?
P1 N1 Ti1 165.69(11) . . ?
N1 P1 C11 111.10(9) . . ?
N1 P1 C21 111.69(8) . . ?
C11 P1 C21 108.59(8) . . ?
N1 P1 C31 112.74(9) . . ?
C11 P1 C31 105.75(9) . . ?
C21 P1 C31 106.65(8) . . ?
C12 C11 C16 120.41(18) . . ?
C12 C11 P1 120.21(15) . . ?
C16 C11 P1 119.28(15) . . ?
C11 C12 C13 119.6(2) . . ?
C14 C13 C12 119.8(2) . . ?
C15 C14 C13 120.7(2) . . ?
C14 C15 C16 120.1(2) . . ?
C15 C16 C11 119.5(2) . . ?
C22 C21 C26 119.45(17) . . ?
C22 C21 P1 122.99(14) . . ?
C26 C21 P1 117.48(14) . . ?
C21 C22 C23 120.11(18) . . ?
C24 C23 C22 120.24(19) . . ?
C23 C24 C25 120.00(18) . . ?
C26 C25 C24 120.29(18) . . ?
C25 C26 C21 119.89(18) . . ?
C32 C31 P1 110.81(13) . . ?
C37 C32 C33 118.26(18) . . ?
C37 C32 C31 120.43(17) . . ?
C33 C32 C31 121.29(17) . . ?
C32 C33 C34 120.45(18) . . ?
C33 C34 C35 121.72(18) . . ?
C36 C35 C34 117.08(18) . . ?
C36 C35 C38 123.03(17) . . ?
C34 C35 C38 119.87(17) . . ?
C35 C36 C37 121.41(18) . . ?
C32 C37 C36 121.07(18) . . ?
C41 C38 C35 112.12(16) . . ?
C41 C38 C39 108.08(18) . . ?
C35 C38 C39 109.02(16) . . ?
C41 C38 C40 108.67(17) . . ?
C35 C38 C40 109.61(17) . . ?
C39 C38 C40 109.30(18) . . ?
C6S C1S C2S 117.8(2) . . ?
C6S C1S C7S 121.6(2) . . ?
C2S C1S C7S 120.6(2) . . ?
C3S C2S C1S 121.1(2) . . ?
C4S C3S C2S 120.1(2) . . ?
C3S C4S C5S 119.9(2) . . ?
C6S C5S C4S 119.7(2) . . ?
C5S C6S C1S 121.4(2) . . ?

loop_
_geom_bond_atom_site_label_1
_geom_bond_atom_site_label_2
_geom_bond_distance
_geom_bond_site_symmetry_2
_geom_bond_publ_flag
Ti1 N1 1.7737(16) . ?
Ti1 Cl1 2.3085(5) . ?
Ti1 Cl2 2.3158(5) . ?
Ti1 C1 2.3496(19) . ?
Ti1 C5 2.359(2) . ?
Ti1 C2 2.3610(18) . ?
Ti1 C4 2.4363(19) . ?
Ti1 C3 2.4375(18) . ?
C1 C5 1.412(3) . ?
C1 C2 1.412(3) . ?
C1 C6 1.507(3) . ?
C2 C3 1.424(3) . ?
C2 C7 1.502(3) . ?
C3 C4 1.409(3) . ?
C3 C8 1.503(3) . ?
C4 C5 1.425(3) . ?
C4 C9 1.501(3) . ?
C5 C10 1.506(3) . ?
N1 P1 1.5841(16) . ?
P1 C11 1.8018(19) . ?
P1 C21 1.8066(18) . ?
P1 C31 1.8170(18) . ?
C11 C12 1.390(3) . ?
C11 C16 1.395(3) . ?
C12 C13 1.391(3) . ?
C13 C14 1.386(4) . ?
C14 C15 1.381(4) . ?
C15 C16 1.388(3) . ?
C21 C22 1.388(3) . ?
C21 C26 1.400(3) . ?
C22 C23 1.389(3) . ?
C23 C24 1.379(3) . ?
C24 C25 1.386(3) . ?
C25 C26 1.384(3) . ?
C31 C32 1.511(3) . ?
C32 C37 1.383(3) . ?
C32 C33 1.385(3) . ?
C33 C34 1.388(3) . ?
C34 C35 1.394(3) . ?
C35 C36 1.385(3) . ?
C35 C38 1.532(3) . ?
C36 C37 1.387(3) . ?
C38 C41 1.530(3) . ?
C38 C39 1.535(3) . ?
C38 C40 1.537(3) . ?
C1S C6S 1.392(3) . ?
C1S C2S 1.394(3) . ?
C1S C7S 1.504(3) . ?
C2S C3S 1.384(3) . ?
C3S C4S 1.376(3) . ?
C4S C5S 1.387(3) . ?
C5S C6S 1.381(3) . ?
